data_4071293
loop_
_publ_author_name
'Allen, Olivia R.'
'Dalgarno, Scott J.'
'Field, Leslie D.'
'Jensen, Paul'
'Turnbull, Anthony J.'
'Willis, Anthony C.'

_publ_section_title
;
 Addition of CO2to Alkyl Iron Complexes, Fe(PP)2Me2
;
_journal_issue 9
_journal_name_full Organometallics
_journal_page_first 2092
_journal_paper_doi 10.1021/om800091a
_journal_volume 27
_journal_year 2008
_chemical_formula_moiety 'C22 H54 Fe P4'
_chemical_formula_sum 'C22 H54 Fe P4'
_chemical_formula_weight 498.38
_chemical_name_systematic
; 
 ? 
;
_space_group_IT_number 2
_symmetry_cell_setting triclinic
_symmetry_space_group_name_Hall '-P 1'
_symmetry_space_group_name_H-M 'P -1'
_atom_sites_solution_hydrogens geom
_atom_sites_solution_primary direct
_atom_sites_solution_secondary difmap
_audit_creation_method SHELXL-97
_cell_angle_alpha 77.903(2)
_cell_angle_beta 89.807(2)
_cell_angle_gamma 68.634(4)
_cell_formula_units_Z 2
_cell_length_a 7.5930(4)
_cell_length_b 10.2012(4)
_cell_length_c 19.5659(10)
_cell_measurement_temperature 223(2)
_cell_volume 1375.59(12)
_computing_cell_refinement 'HKL Scalepack (Otwinowski & Minor 1997)'
_computing_data_collection 'Collect (Nonius BV, 1997-2000)'
_computing_data_reduction
;
HKL Denzo and Scalepack (Otwinowski & Minor 1997)
;
_computing_molecular_graphics 'XSEED (Barbour, 2001)'
_computing_publication_material 'XSEED (Barbour, 2001)'
_computing_structure_refinement 'SHELXL-97 (Sheldrick, 1997)'
_computing_structure_solution 'SHELXS-97 (Sheldrick, 1990)'
_diffrn_ambient_temperature 223(2)
_diffrn_measured_fraction_theta_full 0.977
_diffrn_measured_fraction_theta_max 0.977
_diffrn_measurement_device_type 'Nonius KappaCCD'
_diffrn_measurement_method '\f + \w'
_diffrn_radiation_monochromator graphite
_diffrn_radiation_source 'fine-focus sealed tube'
_diffrn_radiation_type MoK\a
_diffrn_radiation_wavelength 0.71073
_diffrn_reflns_av_R_equivalents 0.0557
_diffrn_reflns_av_sigmaI/netI 0.0500
_diffrn_reflns_limit_h_max 8
_diffrn_reflns_limit_h_min -8
_diffrn_reflns_limit_k_max 11
_diffrn_reflns_limit_k_min -11
_diffrn_reflns_limit_l_max 22
_diffrn_reflns_limit_l_min -22
_diffrn_reflns_number 17578
_diffrn_reflns_theta_full 24.63
_diffrn_reflns_theta_max 24.63
_diffrn_reflns_theta_min 2.22
_exptl_absorpt_coefficient_mu 0.788
_exptl_absorpt_correction_T_max 0.961
_exptl_absorpt_correction_T_min 0.705
_exptl_absorpt_correction_type empirical
_exptl_absorpt_process_details SADABS
_exptl_crystal_colour yellow
_exptl_crystal_density_diffrn 1.203
_exptl_crystal_density_method 'not measured'
_exptl_crystal_description plate
_exptl_crystal_F_000 544
_exptl_crystal_size_max 0.33
_exptl_crystal_size_mid 0.30
_exptl_crystal_size_min 0.05
_refine_diff_density_max 0.426
_refine_diff_density_min -0.336
_refine_diff_density_rms 0.059
_refine_ls_extinction_method none
_refine_ls_goodness_of_fit_ref 1.123
_refine_ls_hydrogen_treatment constr
_refine_ls_matrix_type full
_refine_ls_number_parameters 337
_refine_ls_number_reflns 4530
_refine_ls_number_restraints 568
_refine_ls_restrained_S_all 1.099
_refine_ls_R_factor_all 0.0686
_refine_ls_R_factor_gt 0.0565
_refine_ls_shift/su_max 0.000
_refine_ls_shift/su_mean 0.000
_refine_ls_structure_factor_coef Fsqd
_refine_ls_weighting_details 'calc w=1/[\s^2^(Fo^2^)+(0.0223P)^2^+2.2771P] where P=(Fo^2^+2Fc^2^)/3'
_refine_ls_weighting_scheme calc
_refine_ls_wR_factor_gt 0.1025
_refine_ls_wR_factor_ref 0.1069
_reflns_number_gt 4004
_reflns_number_total 4530
_reflns_threshold_expression >2sigma(I)
_cod_data_source_file om800091a-file002.cif
_cod_data_source_block k49_05
_cod_original_cell_volume 1375.59(11)
_cod_original_sg_symbol_H-M P-1
_cod_database_code 4071293

loop_
_symmetry_equiv_pos_as_xyz
'x, y, z'
'-x, -y, -z'

loop_
_atom_site_label
_atom_site_type_symbol
_atom_site_fract_x
_atom_site_fract_y
_atom_site_fract_z
_atom_site_U_iso_or_equiv
_atom_site_adp_type
_atom_site_occupancy
_atom_site_symmetry_multiplicity
_atom_site_calc_flag
_atom_site_refinement_flags
_atom_site_disorder_assembly
_atom_site_disorder_group
Fe1 Fe 0.0000 0.5000 0.5000 0.0206(2) Uani 1 2 d S . .
Fe2 Fe 0.0000 0.5000 0.0000 0.0353(2) Uani 1 2 d S . .
P1 P 0.16349(16) 0.33744(12) 0.44194(6) 0.0285(3) Uani 1 1 d . . .
P2 P -0.16638(16) 0.61439(12) 0.39839(6) 0.0282(3) Uani 1 1 d . . .
C1 C 0.1689(9) 0.0510(6) 0.4359(3) 0.0670(17) Uani 1 1 d . . .
H1A H 0.0340 0.0875 0.4222 0.101 Uiso 1 1 calc R . .
H1B H 0.2087 -0.0478 0.4628 0.101 Uiso 1 1 calc R . .
H1C H 0.2385 0.0538 0.3943 0.101 Uiso 1 1 calc R . .
C2 C 0.2086(7) 0.1441(5) 0.4803(3) 0.0443(12) Uani 1 1 d . . .
H2A H 0.3425 0.0975 0.4980 0.053 Uiso 1 1 calc R . .
H2B H 0.1339 0.1407 0.5211 0.053 Uiso 1 1 calc R . .
C3 C 0.5014(8) 0.2197(6) 0.3716(3) 0.0583(15) Uani 1 1 d . . .
H3A H 0.5154 0.1233 0.3966 0.087 Uiso 1 1 calc R . .
H3B H 0.6257 0.2232 0.3632 0.087 Uiso 1 1 calc R . .
H3C H 0.4282 0.2436 0.3271 0.087 Uiso 1 1 calc R . .
C4 C 0.3996(7) 0.3274(6) 0.4151(3) 0.0468(12) Uani 1 1 d . . .
H4A H 0.3872 0.4236 0.3886 0.056 Uiso 1 1 calc R . .
H4B H 0.4818 0.3060 0.4577 0.056 Uiso 1 1 calc R . .
C5 C 0.0391(7) 0.3712(5) 0.3539(2) 0.0472(13) Uani 1 1 d . . .
H5A H 0.1036 0.4142 0.3175 0.057 Uiso 1 1 calc R . .
H5B H 0.0440 0.2795 0.3444 0.057 Uiso 1 1 calc R . .
C6 C -0.1670(7) 0.4727(6) 0.3516(3) 0.0493(13) Uani 1 1 d . . .
H6A H -0.2436 0.4198 0.3749 0.059 Uiso 1 1 calc R . .
H6B H -0.2198 0.5166 0.3029 0.059 Uiso 1 1 calc R . .
C7 C -0.0809(7) 0.7211(5) 0.3271(2) 0.0407(12) Uani 1 1 d . . .
H7A H 0.0558 0.6692 0.3261 0.049 Uiso 1 1 calc R . .
H7B H -0.1416 0.7230 0.2826 0.049 Uiso 1 1 calc R . .
C8 C -0.1124(9) 0.8750(5) 0.3296(3) 0.0621(16) Uani 1 1 d . . .
H8A H -0.2469 0.9288 0.3308 0.093 Uiso 1 1 calc R . .
H8B H -0.0665 0.9195 0.2882 0.093 Uiso 1 1 calc R . .
H8C H -0.0442 0.8756 0.3712 0.093 Uiso 1 1 calc R . .
C9 C -0.4204(6) 0.7252(5) 0.3921(2) 0.0439(12) Uani 1 1 d . . .
H9A H -0.4805 0.6748 0.4270 0.053 Uiso 1 1 calc R . .
H9B H -0.4343 0.8160 0.4050 0.053 Uiso 1 1 calc R . .
C10 C -0.5302(8) 0.7617(7) 0.3207(3) 0.0683(17) Uani 1 1 d . . .
H10A H -0.4738 0.8127 0.2854 0.102 Uiso 1 1 calc R . .
H10B H -0.6614 0.8223 0.3232 0.102 Uiso 1 1 calc R . .
H10C H -0.5250 0.6732 0.3083 0.102 Uiso 1 1 calc R . .
C11 C 0.1927(6) 0.6087(5) 0.4821(2) 0.0327(10) Uani 1 1 d . . .
H11A H 0.3191 0.5424 0.5012 0.049 Uiso 1 1 calc R . .
H11B H 0.1534 0.6895 0.5049 0.049 Uiso 1 1 calc R . .
H11C H 0.1937 0.6439 0.4321 0.049 Uiso 1 1 calc R . .
P3A P -0.0334(2) 0.34728(16) 0.09299(7) 0.0525(4) Uani 0.27 1 d PDU A 1
P4A P -0.0095(2) 0.34131(17) -0.05990(8) 0.0563(4) Uani 0.27 1 d PDU A 1
C12A C 0.294(3) 0.146(3) 0.1769(14) 0.091(7) Uani 0.27 1 d PDU A 1
H12A H 0.2892 0.0777 0.2188 0.137 Uiso 0.27 1 calc PR A 1
H12B H 0.4140 0.1599 0.1789 0.137 Uiso 0.27 1 calc PR A 1
H12C H 0.2833 0.1099 0.1359 0.137 Uiso 0.27 1 calc PR A 1
C13A C 0.133(4) 0.289(3) 0.1728(14) 0.070(3) Uani 0.27 1 d PDU A 1
H13A H 0.1855 0.3632 0.1736 0.084 Uiso 0.27 1 calc PR A 1
H13B H 0.0617 0.2813 0.2143 0.084 Uiso 0.27 1 calc PR A 1
C14A C -0.290(4) 0.247(3) 0.1798(12) 0.080(3) Uani 0.27 1 d PDU A 1
H14A H -0.3404 0.1972 0.1527 0.120 Uiso 0.27 1 calc PR A 1
H14B H -0.3783 0.2822 0.2137 0.120 Uiso 0.27 1 calc PR A 1
H14C H -0.1691 0.1810 0.2040 0.120 Uiso 0.27 1 calc PR A 1
C15A C -0.262(2) 0.374(3) 0.1308(13) 0.080(3) Uani 0.27 1 d PDU A 1
H15A H -0.2872 0.4509 0.1564 0.096 Uiso 0.27 1 calc PR A 1
H15B H -0.3606 0.4098 0.0918 0.096 Uiso 0.27 1 calc PR A 1
C16A C 0.023(4) 0.1722(14) 0.0672(9) 0.074(3) Uani 0.27 1 d PDU A 1
H16A H 0.1594 0.1267 0.0638 0.089 Uiso 0.27 1 calc PR A 1
H16B H -0.0170 0.1066 0.1023 0.089 Uiso 0.27 1 calc PR A 1
C17A C -0.085(4) 0.203(3) -0.0042(8) 0.075(3) Uani 0.27 1 d PDU A 1
H17A H -0.2227 0.2409 -0.0007 0.090 Uiso 0.27 1 calc PR A 1
H17B H -0.0497 0.1160 -0.0229 0.090 Uiso 0.27 1 calc PR A 1
C18A C -0.196(3) 0.406(4) -0.1336(10) 0.072(3) Uani 0.27 1 d PDU A 1
H18A H -0.3077 0.4795 -0.1207 0.086 Uiso 0.27 1 calc PR A 1
H18B H -0.1498 0.4550 -0.1743 0.086 Uiso 0.27 1 calc PR A 1
C19A C -0.26(2) 0.296(8) -0.157(7) 0.134(12) Uani 0.27 1 d PDU A 1
H19A H -0.1634 0.2408 -0.1834 0.201 Uiso 0.27 1 calc PR A 1
H19B H -0.3779 0.3459 -0.1861 0.201 Uiso 0.27 1 calc PR A 1
H19C H -0.2783 0.2316 -0.1160 0.201 Uiso 0.27 1 calc PR A 1
C20A C 0.187(3) 0.232(2) -0.1070(10) 0.080(3) Uani 0.27 1 d PDU A 1
H20A H 0.1314 0.2090 -0.1459 0.096 Uiso 0.27 1 calc PR A 1
H20B H 0.2603 0.2904 -0.1270 0.096 Uiso 0.27 1 calc PR A 1
C21A C 0.321(3) 0.091(2) -0.0594(14) 0.088(5) Uani 0.27 1 d PDU A 1
H21A H 0.2892 0.0894 -0.0113 0.132 Uiso 0.27 1 calc PR A 1
H21B H 0.4509 0.0861 -0.0630 0.132 Uiso 0.27 1 calc PR A 1
H21C H 0.3081 0.0098 -0.0739 0.132 Uiso 0.27 1 calc PR A 1
P3B P -0.0334(2) 0.34728(16) 0.09299(7) 0.0525(4) Uani 0.24 1 d PDU A 2
P4B P -0.0095(2) 0.34131(17) -0.05990(8) 0.0563(4) Uani 0.24 1 d PDU A 2
C12B C 0.221(7) 0.137(5) 0.2148(12) 0.091(7) Uani 0.24 1 d PDU A 2
H12D H 0.1053 0.1676 0.2387 0.137 Uiso 0.24 1 calc PR A 2
H12E H 0.3048 0.1819 0.2276 0.137 Uiso 0.24 1 calc PR A 2
H12F H 0.2829 0.0330 0.2285 0.137 Uiso 0.24 1 calc PR A 2
C13B C 0.172(3) 0.182(2) 0.1375(10) 0.070(3) Uani 0.24 1 d PDU A 2
H13C H 0.1559 0.1002 0.1234 0.084 Uiso 0.24 1 calc PR A 2
H13D H 0.2858 0.1910 0.1164 0.084 Uiso 0.24 1 calc PR A 2
C14B C -0.229(5) 0.270(4) 0.2123(14) 0.080(3) Uani 0.24 1 d PDU A 2
H14D H -0.1985 0.1902 0.1887 0.120 Uiso 0.24 1 calc PR A 2
H14E H -0.3636 0.3055 0.2187 0.120 Uiso 0.24 1 calc PR A 2
H14F H -0.1574 0.2359 0.2577 0.120 Uiso 0.24 1 calc PR A 2
C15B C -0.178(3) 0.390(3) 0.1680(10) 0.080(3) Uani 0.24 1 d PDU A 2
H15C H -0.1082 0.4225 0.1989 0.096 Uiso 0.24 1 calc PR A 2
H15D H -0.2957 0.4722 0.1496 0.096 Uiso 0.24 1 calc PR A 2
C16B C -0.170(3) 0.250(3) 0.0603(9) 0.074(3) Uani 0.24 1 d PDU A 2
H16C H -0.1515 0.1604 0.0950 0.089 Uiso 0.24 1 calc PR A 2
H16D H -0.3054 0.3101 0.0552 0.089 Uiso 0.24 1 calc PR A 2
C17B C -0.110(5) 0.213(3) -0.0097(10) 0.075(3) Uani 0.24 1 d PDU A 2
H17C H -0.2195 0.2166 -0.0371 0.090 Uiso 0.24 1 calc PR A 2
H17D H -0.0143 0.1149 -0.0016 0.090 Uiso 0.24 1 calc PR A 2
C18B C -0.155(4) 0.393(4) -0.1438(10) 0.072(3) Uani 0.24 1 d PDU A 2
H18C H -0.2574 0.4863 -0.1450 0.086 Uiso 0.24 1 calc PR A 2
H18D H -0.0749 0.4098 -0.1816 0.086 Uiso 0.24 1 calc PR A 2
C19B C -0.24(2) 0.292(11) -0.161(6) 0.134(12) Uani 0.24 1 d PDU A 2
H19D H -0.1471 0.1958 -0.1562 0.201 Uiso 0.24 1 calc PR A 2
H19E H -0.2996 0.3268 -0.2095 0.201 Uiso 0.24 1 calc PR A 2
H19F H -0.3416 0.2876 -0.1300 0.201 Uiso 0.24 1 calc PR A 2
C20B C 0.222(2) 0.227(3) -0.0856(14) 0.080(3) Uani 0.24 1 d PDU A 2
H20C H 0.2727 0.2910 -0.1163 0.096 Uiso 0.24 1 calc PR A 2
H20D H 0.3084 0.1822 -0.0430 0.096 Uiso 0.24 1 calc PR A 2
C21B C 0.231(4) 0.107(3) -0.122(2) 0.088(5) Uani 0.24 1 d PDU A 2
H21D H 0.2263 0.0251 -0.0876 0.132 Uiso 0.24 1 calc PR A 2
H21E H 0.3484 0.0785 -0.1447 0.132 Uiso 0.24 1 calc PR A 2
H21F H 0.1242 0.1419 -0.1567 0.132 Uiso 0.24 1 calc PR A 2
P3C P -0.0334(2) 0.34728(16) 0.09299(7) 0.0525(4) Uani 0.18 1 d PDU A 3
P4C P -0.0095(2) 0.34131(17) -0.05990(8) 0.0563(4) Uani 0.18 1 d PDU A 3
C12C C 0.167(8) 0.111(5) 0.212(3) 0.091(7) Uani 0.18 1 d PDU A 3
H12G H 0.1413 0.1224 0.2590 0.137 Uiso 0.18 1 calc PR A 3
H12H H 0.2927 0.0387 0.2118 0.137 Uiso 0.18 1 calc PR A 3
H12I H 0.0735 0.0795 0.1933 0.137 Uiso 0.18 1 calc PR A 3
C13C C 0.155(7) 0.253(4) 0.166(3) 0.070(3) Uani 0.18 1 d PDU A 3
H13E H 0.2770 0.2365 0.1453 0.084 Uiso 0.18 1 calc PR A 3
H13F H 0.1427 0.3193 0.1965 0.084 Uiso 0.18 1 calc PR A 3
C14C C -0.314(9) 0.343(7) 0.196(3) 0.080(3) Uani 0.18 1 d PDU A 3
H14G H -0.3343 0.2712 0.1753 0.120 Uiso 0.18 1 calc PR A 3
H14H H -0.4338 0.4043 0.2099 0.120 Uiso 0.18 1 calc PR A 3
H14I H -0.2250 0.2954 0.2374 0.120 Uiso 0.18 1 calc PR A 3
C15C C -0.234(6) 0.435(5) 0.143(3) 0.080(3) Uani 0.18 1 d PDU A 3
H15E H -0.1944 0.4942 0.1687 0.096 Uiso 0.18 1 calc PR A 3
H15F H -0.3395 0.5015 0.1094 0.096 Uiso 0.18 1 calc PR A 3
C16C C -0.102(6) 0.208(3) 0.0675(10) 0.074(3) Uani 0.18 1 d PDU A 3
H16E H 0.0082 0.1171 0.0735 0.089 Uiso 0.18 1 calc PR A 3
H16F H -0.2001 0.1905 0.0964 0.089 Uiso 0.18 1 calc PR A 3
C17C C -0.178(4) 0.265(3) -0.0100(10) 0.075(3) Uani 0.18 1 d PDU A 3
H17E H -0.3044 0.3405 -0.0142 0.090 Uiso 0.18 1 calc PR A 3
H17F H -0.1868 0.1866 -0.0295 0.090 Uiso 0.18 1 calc PR A 3
C18C C -0.125(5) 0.374(5) -0.1476(10) 0.072(3) Uani 0.18 1 d PDU A 3
H18E H -0.2414 0.4602 -0.1529 0.086 Uiso 0.18 1 calc PR A 3
H18F H -0.0412 0.3981 -0.1820 0.086 Uiso 0.18 1 calc PR A 3
C19C C -0.178(19) 0.256(9) -0.168(4) 0.134(12) Uani 0.18 1 d PDU A 3
H19G H -0.0798 0.2025 -0.1945 0.201 Uiso 0.18 1 calc PR A 3
H19H H -0.2977 0.2995 -0.1966 0.201 Uiso 0.18 1 calc PR A 3
H19I H -0.1901 0.1909 -0.1260 0.201 Uiso 0.18 1 calc PR A 3
C20C C 0.191(3) 0.163(2) -0.0534(14) 0.080(3) Uani 0.18 1 d PDU A 3
H20E H 0.2496 0.1281 -0.0052 0.096 Uiso 0.18 1 calc PR A 3
H20F H 0.1393 0.0933 -0.0632 0.096 Uiso 0.18 1 calc PR A 3
C21C C 0.343(5) 0.170(4) -0.104(2) 0.088(5) Uani 0.18 1 d PDU A 3
H21G H 0.4264 0.0731 -0.1052 0.132 Uiso 0.18 1 calc PR A 3
H21H H 0.4164 0.2198 -0.0871 0.132 Uiso 0.18 1 calc PR A 3
H21I H 0.2834 0.2225 -0.1500 0.132 Uiso 0.18 1 calc PR A 3
P3D P -0.0334(2) 0.34728(16) 0.09299(7) 0.0525(4) Uani 0.31 1 d PDU A 4
P4D P -0.0095(2) 0.34131(17) -0.05990(8) 0.0563(4) Uani 0.31 1 d PDU A 4
C12D C 0.230(5) 0.112(3) 0.1945(14) 0.091(7) Uani 0.31 1 d PDU A 4
H12J H 0.1422 0.0870 0.2259 0.137 Uiso 0.31 1 calc PR A 4
H12K H 0.3527 0.0817 0.2199 0.137 Uiso 0.31 1 calc PR A 4
H12L H 0.2429 0.0636 0.1560 0.137 Uiso 0.31 1 calc PR A 4
C13D C 0.155(5) 0.273(3) 0.1661(18) 0.070(3) Uani 0.31 1 d PDU A 4
H13G H 0.2625 0.2998 0.1503 0.084 Uiso 0.31 1 calc PR A 4
H13H H 0.1065 0.3193 0.2049 0.084 Uiso 0.31 1 calc PR A 4
C14D C -0.299(6) 0.311(4) 0.198(2) 0.080(3) Uani 0.31 1 d PDU A 4
H14J H -0.2758 0.2233 0.1818 0.120 Uiso 0.31 1 calc PR A 4
H14K H -0.4321 0.3546 0.2053 0.120 Uiso 0.31 1 calc PR A 4
H14L H -0.2235 0.2878 0.2423 0.120 Uiso 0.31 1 calc PR A 4
C15D C -0.242(4) 0.416(3) 0.1442(19) 0.080(3) Uani 0.31 1 d PDU A 4
H15G H -0.2198 0.4840 0.1685 0.096 Uiso 0.31 1 calc PR A 4
H15H H -0.3526 0.4719 0.1105 0.096 Uiso 0.31 1 calc PR A 4
C16D C -0.064(4) 0.1904(19) 0.0706(9) 0.074(3) Uani 0.31 1 d PDU A 4
H16G H -0.0093 0.1047 0.1088 0.089 Uiso 0.31 1 calc PR A 4
H16H H -0.1987 0.2090 0.0615 0.089 Uiso 0.31 1 calc PR A 4
C17D C 0.041(3) 0.1685(13) 0.0044(7) 0.075(3) Uani 0.31 1 d PDU A 4
H17G H 0.0026 0.1037 -0.0173 0.090 Uiso 0.31 1 calc PR A 4
H17H H 0.1778 0.1226 0.0173 0.090 Uiso 0.31 1 calc PR A 4
C18D C -0.225(2) 0.362(3) -0.1077(10) 0.072(3) Uani 0.31 1 d PDU A 4
H18G H -0.3182 0.3597 -0.0733 0.086 Uiso 0.31 1 calc PR A 4
H18H H -0.2722 0.4593 -0.1380 0.086 Uiso 0.31 1 calc PR A 4
C19D C -0.227(8) 0.259(7) -0.153(4) 0.134(12) Uani 0.31 1 d PDU A 4
H19J H -0.1135 0.1721 -0.1416 0.201 Uiso 0.31 1 calc PR A 4
H19K H -0.2327 0.3051 -0.2024 0.201 Uiso 0.31 1 calc PR A 4
H19L H -0.3380 0.2329 -0.1452 0.201 Uiso 0.31 1 calc PR A 4
C20D C 0.172(3) 0.291(2) -0.1242(10) 0.080(3) Uani 0.31 1 d PDU A 4
H20G H 0.1057 0.3272 -0.1712 0.096 Uiso 0.31 1 calc PR A 4
H20H H 0.2572 0.3425 -0.1217 0.096 Uiso 0.31 1 calc PR A 4
C21D C 0.293(3) 0.131(2) -0.1165(17) 0.088(5) Uani 0.31 1 d PDU A 4
H21J H 0.2885 0.0789 -0.0694 0.132 Uiso 0.31 1 calc PR A 4
H21K H 0.4228 0.1207 -0.1247 0.132 Uiso 0.31 1 calc PR A 4
H21L H 0.2441 0.0933 -0.1503 0.132 Uiso 0.31 1 calc PR A 4
C22A C 0.2983(8) 0.4001(6) 0.0165(3) 0.0600(16) Uani 0.25 1 d P A 1
H22A H 0.3552 0.4372 -0.0237 0.090 Uiso 0.25 1 d PR A 1
H22B H 0.3356 0.2965 0.0224 0.090 Uiso 0.25 1 d PR A 1
H22C H 0.3411 0.4208 0.0582 0.090 Uiso 0.25 1 d PR A 1
C22B C 0.2983(8) 0.4001(6) 0.0165(3) 0.0600(16) Uani 0.25 1 d P A 2
H22D H 0.3355 0.3716 0.0664 0.090 Uiso 0.25 1 d PR A 2
H22E H 0.3552 0.4675 -0.0060 0.090 Uiso 0.25 1 d PR A 2
H22F H 0.3412 0.3154 -0.0035 0.090 Uiso 0.25 1 d PR A 2
C22C C 0.2983(8) 0.4001(6) 0.0165(3) 0.0600(16) Uani 0.25 1 d P A 3
H22G H 0.3325 0.3286 0.0605 0.090 Uiso 0.25 1 d PR A 3
H22H H 0.3519 0.4725 0.0182 0.090 Uiso 0.25 1 d PR A 3
H22I H 0.3475 0.3535 -0.0217 0.090 Uiso 0.25 1 d PR A 3
C22D C 0.2983(8) 0.4001(6) 0.0165(3) 0.0600(16) Uani 0.25 1 d P A 4
H22J H 0.3511 0.3837 -0.0276 0.090 Uiso 0.25 1 d PR A 4
H22K H 0.3324 0.3085 0.0501 0.090 Uiso 0.25 1 d PR A 4
H22L H 0.3485 0.4623 0.0344 0.090 Uiso 0.25 1 d PR A 4

loop_
_atom_site_aniso_label
_atom_site_aniso_U_11
_atom_site_aniso_U_22
_atom_site_aniso_U_33
_atom_site_aniso_U_23
_atom_site_aniso_U_13
_atom_site_aniso_U_12
Fe1 0.0199(5) 0.0207(4) 0.0225(4) -0.0064(3) 0.0023(3) -0.0081(4)
Fe2 0.0420(6) 0.0442(6) 0.0252(5) -0.0073(4) 0.0020(4) -0.0227(5)
P1 0.0297(7) 0.0264(6) 0.0306(6) -0.0123(5) 0.0056(5) -0.0087(5)
P2 0.0236(6) 0.0315(6) 0.0268(6) -0.0041(5) -0.0004(5) -0.0084(5)
C1 0.082(5) 0.042(3) 0.088(4) -0.029(3) 0.015(3) -0.028(3)
C2 0.043(3) 0.032(3) 0.057(3) -0.017(2) 0.013(2) -0.009(2)
C3 0.053(4) 0.063(4) 0.064(4) -0.028(3) 0.030(3) -0.019(3)
C4 0.043(3) 0.056(3) 0.049(3) -0.022(3) 0.014(2) -0.023(3)
C5 0.054(3) 0.048(3) 0.040(3) -0.024(2) -0.001(2) -0.012(3)
C6 0.055(3) 0.057(3) 0.038(3) -0.012(2) -0.012(2) -0.022(3)
C7 0.043(3) 0.045(3) 0.034(3) -0.004(2) 0.004(2) -0.019(2)
C8 0.071(4) 0.046(3) 0.066(4) -0.003(3) 0.016(3) -0.025(3)
C9 0.028(3) 0.050(3) 0.044(3) -0.002(2) -0.004(2) -0.007(2)
C10 0.040(3) 0.094(5) 0.054(3) -0.002(3) -0.015(3) -0.013(3)
C11 0.027(3) 0.034(3) 0.040(3) -0.010(2) 0.006(2) -0.013(2)
P3A 0.0714(10) 0.0616(9) 0.0322(7) 0.0006(6) -0.0008(7) -0.0398(8)
P4A 0.0766(11) 0.0577(9) 0.0455(8) -0.0226(7) 0.0073(8) -0.0316(8)
C12A 0.083(13) 0.090(8) 0.067(9) 0.027(7) 0.008(9) -0.016(7)
C13A 0.099(5) 0.074(6) 0.036(5) 0.005(4) -0.009(4) -0.039(4)
C14A 0.087(5) 0.125(9) 0.041(5) -0.005(5) 0.014(4) -0.062(5)
C15A 0.087(5) 0.125(9) 0.041(5) -0.005(5) 0.014(4) -0.062(5)
C16A 0.107(10) 0.063(6) 0.068(4) 0.003(4) -0.008(5) -0.058(7)
C17A 0.113(8) 0.050(7) 0.075(4) -0.012(4) -0.001(5) -0.047(7)
C18A 0.094(7) 0.099(8) 0.047(5) -0.038(5) 0.008(5) -0.052(6)
C19A 0.17(3) 0.148(18) 0.126(12) -0.073(14) -0.021(16) -0.091(17)
C20A 0.100(6) 0.098(9) 0.050(8) -0.052(6) 0.007(5) -0.025(5)
C21A 0.079(10) 0.084(9) 0.117(11) -0.054(7) 0.019(9) -0.031(6)
P3B 0.0714(10) 0.0616(9) 0.0322(7) 0.0006(6) -0.0008(7) -0.0398(8)
P4B 0.0766(11) 0.0577(9) 0.0455(8) -0.0226(7) 0.0073(8) -0.0316(8)
C12B 0.083(13) 0.090(8) 0.067(9) 0.027(7) 0.008(9) -0.016(7)
C13B 0.099(5) 0.074(6) 0.036(5) 0.005(4) -0.009(4) -0.039(4)
C14B 0.087(5) 0.125(9) 0.041(5) -0.005(5) 0.014(4) -0.062(5)
C15B 0.087(5) 0.125(9) 0.041(5) -0.005(5) 0.014(4) -0.062(5)
C16B 0.107(10) 0.063(6) 0.068(4) 0.003(4) -0.008(5) -0.058(7)
C17B 0.113(8) 0.050(7) 0.075(4) -0.012(4) -0.001(5) -0.047(7)
C18B 0.094(7) 0.099(8) 0.047(5) -0.038(5) 0.008(5) -0.052(6)
C19B 0.17(3) 0.148(18) 0.126(12) -0.073(14) -0.021(16) -0.091(17)
C20B 0.100(6) 0.098(9) 0.050(8) -0.052(6) 0.007(5) -0.025(5)
C21B 0.079(10) 0.084(9) 0.117(11) -0.054(7) 0.019(9) -0.031(6)
P3C 0.0714(10) 0.0616(9) 0.0322(7) 0.0006(6) -0.0008(7) -0.0398(8)
P4C 0.0766(11) 0.0577(9) 0.0455(8) -0.0226(7) 0.0073(8) -0.0316(8)
C12C 0.083(13) 0.090(8) 0.067(9) 0.027(7) 0.008(9) -0.016(7)
C13C 0.099(5) 0.074(6) 0.036(5) 0.005(4) -0.009(4) -0.039(4)
C14C 0.087(5) 0.125(9) 0.041(5) -0.005(5) 0.014(4) -0.062(5)
C15C 0.087(5) 0.125(9) 0.041(5) -0.005(5) 0.014(4) -0.062(5)
C16C 0.107(10) 0.063(6) 0.068(4) 0.003(4) -0.008(5) -0.058(7)
C17C 0.113(8) 0.050(7) 0.075(4) -0.012(4) -0.001(5) -0.047(7)
C18C 0.094(7) 0.099(8) 0.047(5) -0.038(5) 0.008(5) -0.052(6)
C19C 0.17(3) 0.148(18) 0.126(12) -0.073(14) -0.021(16) -0.091(17)
C20C 0.100(6) 0.098(9) 0.050(8) -0.052(6) 0.007(5) -0.025(5)
C21C 0.079(10) 0.084(9) 0.117(11) -0.054(7) 0.019(9) -0.031(6)
P3D 0.0714(10) 0.0616(9) 0.0322(7) 0.0006(6) -0.0008(7) -0.0398(8)
P4D 0.0766(11) 0.0577(9) 0.0455(8) -0.0226(7) 0.0073(8) -0.0316(8)
C12D 0.083(13) 0.090(8) 0.067(9) 0.027(7) 0.008(9) -0.016(7)
C13D 0.099(5) 0.074(6) 0.036(5) 0.005(4) -0.009(4) -0.039(4)
C14D 0.087(5) 0.125(9) 0.041(5) -0.005(5) 0.014(4) -0.062(5)
C15D 0.087(5) 0.125(9) 0.041(5) -0.005(5) 0.014(4) -0.062(5)
C16D 0.107(10) 0.063(6) 0.068(4) 0.003(4) -0.008(5) -0.058(7)
C17D 0.113(8) 0.050(7) 0.075(4) -0.012(4) -0.001(5) -0.047(7)
C18D 0.094(7) 0.099(8) 0.047(5) -0.038(5) 0.008(5) -0.052(6)
C19D 0.17(3) 0.148(18) 0.126(12) -0.073(14) -0.021(16) -0.091(17)
C20D 0.100(6) 0.098(9) 0.050(8) -0.052(6) 0.007(5) -0.025(5)
C21D 0.079(10) 0.084(9) 0.117(11) -0.054(7) 0.019(9) -0.031(6)
C22A 0.051(4) 0.075(4) 0.050(3) -0.006(3) 0.001(3) -0.024(3)
C22B 0.051(4) 0.075(4) 0.050(3) -0.006(3) 0.001(3) -0.024(3)
C22C 0.051(4) 0.075(4) 0.050(3) -0.006(3) 0.001(3) -0.024(3)
C22D 0.051(4) 0.075(4) 0.050(3) -0.006(3) 0.001(3) -0.024(3)

loop_
_atom_type_symbol
_atom_type_description
_atom_type_scat_dispersion_real
_atom_type_scat_dispersion_imag
_atom_type_scat_source
C C 0.0033 0.0016 'International Tables Vol C Tables 4.2.6.8 and 6.1.1.4'
H H 0.0000 0.0000 'International Tables Vol C Tables 4.2.6.8 and 6.1.1.4'
P P 0.1023 0.0942 'International Tables Vol C Tables 4.2.6.8 and 6.1.1.4'
Fe Fe 0.3463 0.8444 'International Tables Vol C Tables 4.2.6.8 and 6.1.1.4'

loop_
_geom_angle_atom_site_label_1
_geom_angle_atom_site_label_2
_geom_angle_atom_site_label_3
_geom_angle
_geom_angle_site_symmetry_1
_geom_angle_site_symmetry_3
C11 Fe1 C11 180.000(1) . 2_566
C11 Fe1 P1 88.07(12) . 2_566
C11 Fe1 P1 91.93(12) 2_566 2_566
C11 Fe1 P1 91.93(12) . .
C11 Fe1 P1 88.07(12) 2_566 .
P1 Fe1 P1 180.00(4) 2_566 .
C11 Fe1 P2 86.29(12) . 2_566
C11 Fe1 P2 93.71(13) 2_566 2_566
P1 Fe1 P2 84.63(4) 2_566 2_566
P1 Fe1 P2 95.37(4) . 2_566
C11 Fe1 P2 93.71(12) . .
C11 Fe1 P2 86.29(13) 2_566 .
P1 Fe1 P2 95.37(4) 2_566 .
P1 Fe1 P2 84.63(4) . .
P2 Fe1 P2 180.000(1) 2_566 .
C22A Fe2 C22D 180.0(3) . 2_565
C22A Fe2 C22C 180.0(3) . 2_565
C22D Fe2 C22C 0.0(6) 2_565 2_565
C22A Fe2 C22B 180.0(3) . 2_565
C22D Fe2 C22B 0.0(6) 2_565 2_565
C22C Fe2 C22B 0.0(6) 2_565 2_565
C22A Fe2 C22A 180.0(3) . 2_565
C22D Fe2 C22A 0.0(6) 2_565 2_565
C22C Fe2 C22A 0.0(6) 2_565 2_565
C22B Fe2 C22A 0.0(6) 2_565 2_565
C22A Fe2 P4A 90.85(17) . .
C22D Fe2 P4A 89.15(17) 2_565 .
C22C Fe2 P4A 89.15(17) 2_565 .
C22B Fe2 P4A 89.15(17) 2_565 .
C22A Fe2 P4A 89.15(17) 2_565 .
C4 P1 C2 101.4(2) . .
C4 P1 C5 99.6(2) . .
C2 P1 C5 103.5(2) . .
C4 P1 Fe1 120.52(16) . .
C2 P1 Fe1 118.45(16) . .
C5 P1 Fe1 110.60(15) . .
C9 P2 C7 101.9(2) . .
C9 P2 C6 101.3(2) . .
C7 P2 C6 97.2(2) . .
C9 P2 Fe1 122.41(16) . .
C7 P2 Fe1 122.65(16) . .
C6 P2 Fe1 106.70(16) . .
C1 C2 P1 120.2(4) . .
C3 C4 P1 118.5(4) . .
C6 C5 P1 110.4(3) . .
C5 C6 P2 106.4(3) . .
C8 C7 P2 118.1(4) . .
C10 C9 P2 116.7(4) . .
C15A P3A C16A 102.2(10) . .
C15A P3A C13A 102.0(12) . .
C16A P3A C13A 100.4(9) . .
C15A P3A Fe2 122.4(8) . .
C16A P3A Fe2 106.5(6) . .
C13A P3A Fe2 120.0(14) . .
C17A P4A C18A 98.9(10) . .
C17A P4A C20A 103.3(11) . .
C18A P4A C20A 96.2(10) . .
C17A P4A Fe2 110.0(6) . .
C18A P4A Fe2 117.1(11) . .
C20A P4A Fe2 127.2(10) . .
C12A C13A P3A 113.7(15) . .
C14A C15A P3A 119.4(14) . .
C17A C16A P3A 107.6(12) . .
C16A C17A P4A 103.4(12) . .
C19A C18A P4A 118(2) . .
C21A C20A P4A 113.1(13) . .

loop_
_geom_bond_atom_site_label_1
_geom_bond_atom_site_label_2
_geom_bond_distance
_geom_bond_site_symmetry_2
Fe1 C11 2.124(4) .
Fe1 C11 2.124(4) 2_566
Fe1 P1 2.2049(11) 2_566
Fe1 P1 2.2049(11) .
Fe1 P2 2.2092(11) 2_566
Fe1 P2 2.2092(11) .
Fe2 C22A 2.111(6) .
Fe2 C22D 2.111(6) 2_565
Fe2 C22C 2.111(6) 2_565
Fe2 C22B 2.111(6) 2_565
Fe2 C22A 2.111(6) 2_565
Fe2 P4A 2.2092(14) .
P1 C4 1.839(5) .
P1 C2 1.860(4) .
P1 C5 1.872(5) .
P2 C9 1.835(5) .
P2 C7 1.851(4) .
P2 C6 1.868(5) .
C1 C2 1.519(7) .
C3 C4 1.516(7) .
C5 C6 1.524(7) .
C7 C8 1.511(7) .
C9 C10 1.533(6) .
P3A C15A 1.838(11) .
P3A C16A 1.857(11) .
P3A C13A 1.861(11) .
P4A C17A 1.855(11) .
P4A C18A 1.857(11) .
P4A C20A 1.878(11) .
C12A C13A 1.508(13) .
C14A C15A 1.520(12) .
C16A C17A 1.536(13) .
C18A C19A 1.523(14) .
C20A C21A 1.531(13) .
C12B C13B 1.491(13) .
C14B C15B 1.526(12) .
C16B C17B 1.519(13) .
C18B C19B 1.522(14) .
C20B C21B 1.514(13) .
C12C C13C 1.507(14) .
C14C C15C 1.521(13) .
C16C C17C 1.536(13) .
C18C C19C 1.525(14) .
C20C C21C 1.526(13) .
C12D C13D 1.501(13) .
C14D C15D 1.518(12) .
C16D C17D 1.532(12) .
C18D C19D 1.522(14) .
C20D C21D 1.525(13) .
